data_7152268
loop_
_publ_author_name
'Bullough, Emma K.'
'Kilner, Colin A.'
'Little, Marc A.'
'Willans, Charlotte E.'

_publ_section_title
;
 Tetrakis(methylimidazole) and tetrakis(methylimidazolium) calix[4]arenes:
 competitive anion binding and deprotonation.
;
_journal_issue 14
_journal_name_full 'Organic &amp; biomolecular chemistry'
_journal_page_first 2824
_journal_page_last 2829
_journal_paper_doi 10.1039/c2ob07025a
_journal_volume 10
_journal_year 2012
_chemical_formula_moiety 'C88 H80 N16 O8, 2(CHCl3), 3(H2O)'
_chemical_formula_sum 'C90 H88 Cl6 N16 O11'
_chemical_formula_weight 1782.46
_chemical_name_systematic
;
?
;
_space_group_IT_number 14
_symmetry_cell_setting monoclinic
_symmetry_space_group_name_Hall '-P 2ybc'
_symmetry_space_group_name_H-M 'P 1 21/c 1'
_atom_sites_solution_hydrogens geom
_atom_sites_solution_primary direct
_atom_sites_solution_secondary difmap
_audit_creation_method SHELXL-97
_cell_angle_alpha 90.00
_cell_angle_beta 101.688(4)
_cell_angle_gamma 90.00
_cell_formula_units_Z 2
_cell_length_a 10.0579(8)
_cell_length_b 40.788(3)
_cell_length_c 10.7646(9)
_cell_measurement_reflns_used 8043
_cell_measurement_temperature 150(2)
_cell_measurement_theta_max 26.68
_cell_measurement_theta_min 2.17
_cell_volume 4324.5(6)
_computing_cell_refinement
;
APEX 2 software, Bruker Nonius 2004
;
_computing_data_collection
;
APEX 2 software, Bruker Nonius 2004
;
_computing_data_reduction
;
SAINT - Bruker Integration program embedded in
APEX 2 software, Bruker Nonius 2004
;
_computing_molecular_graphics 'ORTEP-III Version 1.08 (Farrugia, 2005)'
_computing_publication_material
;
enCIFer: A program for viewing, editing and visualising CIFs.
F. H. Allen, O. Johnson, G. P. Shields, B. R. Smith, M. Towler,
J. Applied Cryst., 37, 331-334, 2004
;
_computing_structure_refinement
;
SHELXL-97 (Sheldrick, G. M. Acta Cryst. (2008). A64, 112)
XSeed (L.J.Barbour, J.Supramol. Chem., 2003, 1, 189.)
;
_computing_structure_solution
;
SHELXS-97 (Sheldrick, G. M. Acta Cryst. (2008). A64, 112)
XSeed (L.J.Barbour, J.Supramol. Chem., 2003, 1, 189.)
;
_diffrn_ambient_temperature 150(2)
_diffrn_detector_area_resol_mean
;
120 microns
;
_diffrn_measured_fraction_theta_full 0.998
_diffrn_measured_fraction_theta_max 0.998
_diffrn_measurement_device_type
;
Mach3 kappa-type 4-circle goniostat.
;
_diffrn_measurement_method 'rotation images'
_diffrn_radiation_detector 'ApexII camera'
_diffrn_radiation_monochromator
;
graphite model mounted in "parallel" mode
;
_diffrn_radiation_source
;
Bruker Nonius FR591 rotating anode generator
;
_diffrn_radiation_type MoK\a
_diffrn_radiation_wavelength 0.71073
_diffrn_reflns_av_R_equivalents 0.0443
_diffrn_reflns_av_sigmaI/netI 0.0385
_diffrn_reflns_limit_h_max 12
_diffrn_reflns_limit_h_min -11
_diffrn_reflns_limit_k_max 50
_diffrn_reflns_limit_k_min -52
_diffrn_reflns_limit_l_max 13
_diffrn_reflns_limit_l_min -13
_diffrn_reflns_number 61030
_diffrn_reflns_theta_full 27.19
_diffrn_reflns_theta_max 27.19
_diffrn_reflns_theta_min 2.00
_diffrn_standards_decay_% 0
_diffrn_standards_interval_count 0
_diffrn_standards_interval_time 0
_diffrn_standards_number 0
_exptl_absorpt_coefficient_mu 0.270
_exptl_absorpt_correction_T_max 0.9761
_exptl_absorpt_correction_T_min 0.9049
_exptl_absorpt_correction_type multi-scan
_exptl_absorpt_process_details
;
See Sheldrick, G. M. (2002). SADABS.
University of Gottingen, Germany.
;
_exptl_crystal_colour colourless
_exptl_crystal_density_diffrn 1.369
_exptl_crystal_density_method 'not measured'
_exptl_crystal_description prism
_exptl_crystal_F_000 1860
_exptl_crystal_size_max 0.18
_exptl_crystal_size_mid 0.11
_exptl_crystal_size_min 0.09
_refine_diff_density_max 0.560
_refine_diff_density_min -0.598
_refine_diff_density_rms 0.048
_refine_ls_extinction_method none
_refine_ls_goodness_of_fit_ref 1.031
_refine_ls_hydrogen_treatment mixed
_refine_ls_matrix_type full
_refine_ls_number_parameters 663
_refine_ls_number_reflns 9587
_refine_ls_number_restraints 198
_refine_ls_restrained_S_all 1.025
_refine_ls_R_factor_all 0.0795
_refine_ls_R_factor_gt 0.0488
_refine_ls_shift/su_max 0.000
_refine_ls_shift/su_mean 0.000
_refine_ls_structure_factor_coef Fsqd
_refine_ls_weighting_details 'calc w=1/[\s^2^(Fo^2^)+(0.0335P)^2^+3.7059P] where P=(Fo^2^+2Fc^2^)/3'
_refine_ls_weighting_scheme calc
_refine_ls_wR_factor_gt 0.0988
_refine_ls_wR_factor_ref 0.1110
_reflns_number_gt 6812
_reflns_number_total 9587
_reflns_threshold_expression >2sigma(I)
_cod_data_source_file c2ob07025a.txt
_cod_data_source_block eb79
_cod_original_sg_symbol_H-M P21/c
_cod_database_code 7152268

loop_
_symmetry_equiv_pos_as_xyz
'x, y, z'
'-x, y+1/2, -z+1/2'
'-x, -y, -z'
'x, -y-1/2, z-1/2'

loop_
_atom_site_label
_atom_site_type_symbol
_atom_site_fract_x
_atom_site_fract_y
_atom_site_fract_z
_atom_site_U_iso_or_equiv
_atom_site_adp_type
_atom_site_occupancy
_atom_site_symmetry_multiplicity
_atom_site_calc_flag
_atom_site_refinement_flags
_atom_site_disorder_assembly
_atom_site_disorder_group
Cl1 Cl 0.33867(7) 0.129811(18) 0.36091(6) 0.05302(19) Uani 1 1 d . . .
O1 O 0.9206(2) 0.09328(9) -0.3654(2) 0.0900(9) Uani 1 1 d D . .
C1 C 0.2437(2) 0.24306(5) 0.2899(2) 0.0272(4) Uani 1 1 d . . .
H1A H 0.1841 0.2510 0.2108 0.033 Uiso 1 1 calc R . .
H1B H 0.2610 0.2617 0.3501 0.033 Uiso 1 1 calc R . .
H1 H 0.8897 0.0758 -0.3308 0.082(13) Uiso 1 1 d RD . .
Cl2 Cl 0.40168(7) 0.060302(17) 0.40833(7) 0.05327(18) Uani 1 1 d . . .
C2 C 0.3787(2) 0.23113(5) 0.2604(2) 0.0271(5) Uani 1 1 d . . .
H2 H 0.891(4) 0.1113(6) -0.326(4) 0.103(15) Uiso 1 1 d D . .
Cl3 Cl 0.62147(7) 0.107034(19) 0.42130(7) 0.05574(19) Uani 1 1 d . . .
O3 O 0.25950(15) 0.20457(4) 0.07158(14) 0.0318(3) Uani 1 1 d D . .
C3 C 0.3805(2) 0.21069(5) 0.1535(2) 0.0262(4) Uani 1 1 d . . .
C4 C 0.5049(2) 0.19786(5) 0.1307(2) 0.0288(5) Uani 1 1 d . . .
C5 C 0.5098(2) 0.17591(5) 0.0151(2) 0.0290(5) Uani 1 1 d . . .
H5A H 0.6019 0.1777 -0.0036 0.035 Uiso 1 1 calc R . .
H5B H 0.4454 0.1851 -0.0586 0.035 Uiso 1 1 calc R . .
C6 C 0.4772(2) 0.13900(5) 0.02431(18) 0.0242(4) Uani 1 1 d . . .
O7 O 0.23635(14) 0.14977(3) -0.03291(13) 0.0287(3) Uani 1 1 d . . .
C7 C 0.3394(2) 0.12802(5) -0.00120(17) 0.0234(4) Uani 1 1 d . . .
C8 C 0.3103(2) 0.09363(5) 0.00083(17) 0.0231(4) Uani 1 1 d . . .
C9 C 0.1633(2) 0.08108(5) -0.02598(19) 0.0260(4) Uani 1 1 d . . .
H9A H 0.1629 0.0578 -0.0518 0.031 Uiso 1 1 calc R . .
H9B H 0.1102 0.0936 -0.0981 0.031 Uiso 1 1 calc R . .
C10 C 0.09281(19) 0.08400(5) 0.08757(18) 0.0221(4) Uani 1 1 d . . .
O11 O 0.00341(15) 0.13800(4) 0.01925(14) 0.0331(4) Uani 1 1 d D . .
C11 C 0.02083(19) 0.11296(5) 0.10676(18) 0.0229(4) Uani 1 1 d . . .
C12 C -0.03849(19) 0.11630(5) 0.21503(19) 0.0224(4) Uani 1 1 d . . .
C13 C -0.1033(2) 0.14890(5) 0.2422(2) 0.0266(4) Uani 1 1 d . . .
H13A H -0.1403 0.1602 0.1613 0.032 Uiso 1 1 calc R . .
H13B H -0.1793 0.1446 0.2857 0.032 Uiso 1 1 calc R . .
C14 C 0.0020(2) 0.17092(5) 0.32571(19) 0.0244(4) Uani 1 1 d . . .
O15 O 0.01762(16) 0.20483(4) 0.14535(14) 0.0374(4) Uani 1 1 d D . .
C15 C 0.0652(2) 0.19707(5) 0.27269(19) 0.0239(4) Uani 1 1 d . . .
C16 C 0.1714(2) 0.21541(5) 0.34757(19) 0.0245(4) Uani 1 1 d . . .
C21 C 0.6261(2) 0.20675(5) 0.2159(2) 0.0336(5) Uani 1 1 d . . .
H21 H 0.7102 0.1989 0.2006 0.040 Uiso 1 1 calc R . .
C22 C 0.6267(2) 0.22690(5) 0.3227(2) 0.0351(5) Uani 1 1 d . B .
C23 C 0.5012(2) 0.23884(5) 0.3428(2) 0.0337(5) Uani 1 1 d . . .
H23 H 0.4997 0.2525 0.4141 0.040 Uiso 1 1 calc R . .
C24 C 0.7581(2) 0.23481(6) 0.4167(3) 0.0457(7) Uani 1 1 d . . .
H24A H 0.8363 0.2283 0.3793 0.055 Uiso 0.50 1 calc PR A 1
H24B H 0.7636 0.2588 0.4310 0.055 Uiso 0.50 1 calc PR A 1
H24C H 0.7678 0.2581 0.4520 0.055 Uiso 0.50 1 d PR A 2
H24D H 0.8409 0.2328 0.3735 0.055 Uiso 0.50 1 d PR A 2
N25A N 0.7671(13) 0.2197(2) 0.5280(12) 0.036(2) Uani 0.50 1 d PDU B 1
C26A C 0.6953(8) 0.19336(16) 0.5583(7) 0.0485(18) Uani 0.50 1 d PDU B 1
H26A H 0.6218 0.1836 0.5009 0.058 Uiso 0.50 1 calc PR B 1
N27A N 0.7400(6) 0.18282(14) 0.6778(5) 0.0558(14) Uani 0.50 1 d PDU B 1
C28A C 0.8449(10) 0.2039(2) 0.7272(10) 0.053(2) Uani 0.50 1 d PDU B 1
H28A H 0.8974 0.2028 0.8110 0.063 Uiso 0.50 1 calc PR B 1
C29A C 0.8627(16) 0.2268(3) 0.6379(13) 0.046(3) Uani 0.50 1 d PDU B 1
H29A H 0.9274 0.2441 0.6490 0.055 Uiso 0.50 1 calc PR B 1
O2 O 0.7949(4) 0.12305(9) 0.8005(4) 0.0481(9) Uani 0.50 1 d PD C 1
H4 H 0.774(5) 0.1437(8) 0.757(4) 0.052(16) Uiso 0.50 1 d PD D 1
H5 H 0.857(5) 0.1305(13) 0.875(4) 0.09(2) Uiso 0.50 1 d PD E 1
N25B N 0.7794(13) 0.2106(2) 0.5421(12) 0.035(2) Uani 0.50 1 d PDU B 2
C26B C 0.7305(8) 0.17939(16) 0.5462(7) 0.0481(17) Uani 0.50 1 d PDU B 2
H26B H 0.6712 0.1693 0.4769 0.058 Uiso 0.50 1 calc PR B 2
N27B N 0.7748(6) 0.16465(14) 0.6580(5) 0.0567(14) Uani 0.50 1 d PDU B 2
C28B C 0.8561(9) 0.18821(18) 0.7296(9) 0.0516(19) Uani 0.50 1 d PDU B 2
H28B H 0.9002 0.1853 0.8157 0.062 Uiso 0.50 1 calc PR B 2
C29B C 0.8648(14) 0.2162(3) 0.6606(13) 0.042(2) Uani 0.50 1 d PDU B 2
H29B H 0.9172 0.2352 0.6873 0.050 Uiso 0.50 1 calc PR B 2
C31 C 0.4189(2) 0.07127(5) 0.02466(18) 0.0249(4) Uani 1 1 d . . .
H31 H 0.3996 0.0485 0.0262 0.030 Uiso 1 1 calc R . .
C32 C 0.5553(2) 0.08151(5) 0.04636(18) 0.0250(4) Uani 1 1 d . G .
C33 C 0.5824(2) 0.11546(5) 0.04612(18) 0.0253(4) Uani 1 1 d . . .
H33 H 0.6740 0.1227 0.0611 0.030 Uiso 1 1 calc R . .
C34 C 0.6700(2) 0.05627(5) 0.06007(19) 0.0294(5) Uani 1 1 d . . .
H34A H 0.6436 0.0361 0.1000 0.035 Uiso 0.50 1 calc PR F 1
H34B H 0.7530 0.0652 0.1152 0.035 Uiso 0.50 1 calc PR F 1
H34C H 0.6538 0.0378 0.1033 0.035 Uiso 0.50 1 d PR F 2
H34D H 0.7602 0.0667 0.1040 0.035 Uiso 0.50 1 d PR F 2
N35A N 0.6990(16) 0.0481(4) -0.0732(17) 0.025(2) Uani 0.50 1 d PDU G 1
C36A C 0.7937(6) 0.06287(16) -0.1288(6) 0.0377(14) Uani 0.50 1 d PDU G 1
H36A H 0.8554 0.0793 -0.0899 0.045 Uiso 0.50 1 calc PR G 1
N37A N 0.7875(5) 0.05107(13) -0.2451(5) 0.0366(11) Uani 0.50 1 d PDU G 1
C38A C 0.6819(17) 0.0281(5) -0.2643(18) 0.029(2) Uani 0.50 1 d PDU G 1
H38A H 0.6529 0.0156 -0.3394 0.035 Uiso 0.50 1 calc PR G 1
C39A C 0.6270(18) 0.0265(5) -0.1585(18) 0.033(3) Uani 0.50 1 d PDU G 1
H39A H 0.5535 0.0130 -0.1465 0.040 Uiso 0.50 1 calc PR G 1
N35B N 0.6946(15) 0.0435(5) -0.0585(17) 0.025(2) Uani 0.50 1 d PDU G 2
C36B C 0.8105(6) 0.04660(14) -0.1038(6) 0.0357(14) Uani 0.50 1 d PDU G 2
H36B H 0.8901 0.0567 -0.0568 0.043 Uiso 0.50 1 calc PR G 2
N37B N 0.8035(5) 0.03424(12) -0.2200(5) 0.0379(12) Uani 0.50 1 d PDU G 2
C38B C 0.6733(17) 0.0226(5) -0.2503(19) 0.039(4) Uani 0.50 1 d PDU G 2
H38B H 0.635(3) 0.0204(5) -0.325(5) 0.047 Uiso 0.50 1 d PR G 2
C39B C 0.6032(19) 0.0278(5) -0.1565(16) 0.031(3) Uani 0.50 1 d PDU G 2
H39B H 0.5116 0.0219 -0.1571 0.037 Uiso 0.50 1 calc PR G 2
C41 C -0.02981(19) 0.08975(5) 0.30014(19) 0.0237(4) Uani 1 1 d . . .
H41 H -0.0693 0.0918 0.3728 0.028 Uiso 1 1 calc R . .
C42 C 0.03602(19) 0.06029(5) 0.28003(19) 0.0237(4) Uani 1 1 d . . .
C43 C 0.0979(2) 0.05800(5) 0.17434(19) 0.0241(4) Uani 1 1 d . . .
H43 H 0.1442 0.0384 0.1612 0.029 Uiso 1 1 calc R . .
C44 C 0.0403(2) 0.03159(5) 0.3718(2) 0.0276(5) Uani 1 1 d . . .
H44A H 0.1092 0.0156 0.3564 0.033 Uiso 1 1 calc R . .
H44B H 0.0687 0.0397 0.4598 0.033 Uiso 1 1 calc R . .
N45 N -0.09318(17) 0.01471(4) 0.35843(15) 0.0245(4) Uani 1 1 d . . .
C46 C -0.1304(2) -0.01392(5) 0.2956(2) 0.0291(5) Uani 1 1 d . . .
H46 H -0.0724 -0.0263 0.2540 0.035 Uiso 1 1 calc R . .
N47 N -0.25760(19) -0.02250(4) 0.29907(18) 0.0326(4) Uani 1 1 d . . .
C48 C -0.3043(2) 0.00244(5) 0.3675(2) 0.0305(5) Uani 1 1 d . . .
H48 H -0.3927 0.0034 0.3860 0.037 Uiso 1 1 calc R . .
C49 C -0.2045(2) 0.02548(5) 0.4045(2) 0.0282(5) Uani 1 1 d . . .
H49 H -0.2107 0.0448 0.4520 0.034 Uiso 1 1 calc R . .
C51 C 0.2150(2) 0.20723(5) 0.4765(2) 0.0273(4) Uani 1 1 d . . .
H51 H 0.2875 0.2191 0.5270 0.033 Uiso 1 1 calc R . .
C52 C 0.1528(2) 0.18167(5) 0.53181(19) 0.0287(5) Uani 1 1 d . . .
C53 C 0.0459(2) 0.16417(5) 0.4560(2) 0.0282(5) Uani 1 1 d . . .
H53 H 0.0020 0.1473 0.4936 0.034 Uiso 1 1 calc R . .
C54 C 0.2044(3) 0.17207(5) 0.6708(2) 0.0371(6) Uani 1 1 d . . .
H54A H 0.2589 0.1903 0.7156 0.045 Uiso 1 1 calc R . .
H54B H 0.1258 0.1685 0.7117 0.045 Uiso 1 1 calc R . .
C61 C 0.4520(2) 0.09785(6) 0.3437(2) 0.0396(6) Uani 1 1 d . . .
H61 H 0.4500 0.0946 0.2513 0.047 Uiso 1 1 calc R . .
N55 N 0.28909(18) 0.14173(4) 0.68405(15) 0.0274(4) Uani 1 1 d . . .
N57 N 0.34205(19) 0.08974(4) 0.69869(16) 0.0295(4) Uani 1 1 d D . .
C58 C 0.4623(2) 0.10702(6) 0.70876(19) 0.0304(5) Uani 1 1 d . . .
H58 H 0.5510 0.0980 0.7202 0.037 Uiso 1 1 calc R . .
C56 C 0.2386(2) 0.11104(5) 0.68328(19) 0.0278(5) Uani 1 1 d . . .
H56 H 0.1454 0.1055 0.6735 0.033 Uiso 1 1 calc R . .
C59 C 0.4290(2) 0.13965(6) 0.69912(19) 0.0333(5) Uani 1 1 d . . .
H59 H 0.4903 0.1575 0.7022 0.040 Uiso 1 1 calc R . .
H57 H 0.3275 0.0652 0.7008 0.040 Uiso 1 1 d RD . .
H15 H 0.0893 0.2059 0.1127 0.040 Uiso 1 1 d RD . .
H11 H 0.0805 0.1408 -0.0044 0.040 Uiso 1 1 d RD . .
H3 H 0.2570 0.1856 0.0340 0.040 Uiso 1 1 d RD . .

loop_
_atom_site_aniso_label
_atom_site_aniso_U_11
_atom_site_aniso_U_22
_atom_site_aniso_U_33
_atom_site_aniso_U_23
_atom_site_aniso_U_13
_atom_site_aniso_U_12
Cl1 0.0554(4) 0.0622(4) 0.0390(3) -0.0057(3) 0.0039(3) 0.0298(3)
O1 0.0393(12) 0.188(3) 0.0465(13) -0.0281(17) 0.0173(10) -0.0247(16)
C1 0.0343(11) 0.0179(10) 0.0304(11) 0.0000(9) 0.0092(9) 0.0010(9)
Cl2 0.0468(4) 0.0494(4) 0.0594(4) -0.0100(3) 0.0006(3) -0.0037(3)
C2 0.0323(11) 0.0161(10) 0.0351(12) 0.0015(9) 0.0116(9) -0.0008(8)
Cl3 0.0340(3) 0.0663(5) 0.0694(5) 0.0092(4) 0.0162(3) 0.0001(3)
O3 0.0377(9) 0.0257(8) 0.0315(8) -0.0013(6) 0.0058(7) 0.0036(6)
C3 0.0327(11) 0.0171(10) 0.0301(11) 0.0039(8) 0.0095(9) -0.0013(8)
C4 0.0378(12) 0.0180(10) 0.0341(12) 0.0017(9) 0.0156(10) -0.0026(9)
C5 0.0337(12) 0.0249(11) 0.0325(12) 0.0008(9) 0.0165(9) -0.0012(9)
C6 0.0340(11) 0.0231(10) 0.0176(10) -0.0021(8) 0.0102(8) -0.0019(8)
O7 0.0322(8) 0.0277(8) 0.0267(8) 0.0018(6) 0.0073(6) 0.0026(6)
C7 0.0324(11) 0.0248(10) 0.0143(9) -0.0005(8) 0.0075(8) 0.0015(8)
C8 0.0284(11) 0.0279(11) 0.0139(9) -0.0036(8) 0.0060(8) -0.0026(8)
C9 0.0304(11) 0.0266(11) 0.0206(10) -0.0057(8) 0.0042(8) -0.0024(9)
C10 0.0216(10) 0.0241(10) 0.0191(10) -0.0028(8) 0.0009(7) -0.0027(8)
O11 0.0352(8) 0.0347(9) 0.0307(8) 0.0108(7) 0.0098(7) 0.0071(7)
C11 0.0227(10) 0.0230(10) 0.0213(10) 0.0019(8) 0.0006(8) -0.0023(8)
C12 0.0195(9) 0.0217(10) 0.0250(10) -0.0003(8) 0.0022(8) -0.0023(8)
C13 0.0257(10) 0.0252(11) 0.0305(11) 0.0019(9) 0.0096(8) 0.0002(8)
C14 0.0275(10) 0.0193(10) 0.0279(11) -0.0008(8) 0.0094(8) 0.0055(8)
O15 0.0433(9) 0.0383(9) 0.0302(8) 0.0083(7) 0.0059(7) -0.0040(7)
C15 0.0290(11) 0.0198(10) 0.0239(10) 0.0025(8) 0.0080(8) 0.0054(8)
C16 0.0288(11) 0.0171(10) 0.0292(11) -0.0008(8) 0.0099(9) 0.0057(8)
C21 0.0311(12) 0.0229(11) 0.0500(14) -0.0049(10) 0.0158(10) -0.0019(9)
C22 0.0327(12) 0.0240(11) 0.0499(15) -0.0074(10) 0.0112(10) -0.0053(9)
C23 0.0402(13) 0.0210(11) 0.0424(13) -0.0093(10) 0.0141(10) -0.0038(9)
C24 0.0362(14) 0.0366(14) 0.0665(19) -0.0168(13) 0.0158(12) -0.0091(11)
N25A 0.028(3) 0.028(4) 0.047(4) -0.007(3) -0.004(3) -0.004(3)
C26A 0.048(4) 0.035(4) 0.052(4) 0.003(3) -0.013(3) -0.009(3)
N27A 0.059(3) 0.048(3) 0.050(3) 0.008(3) -0.014(2) -0.005(3)
C28A 0.055(4) 0.048(5) 0.045(4) -0.004(5) -0.013(3) 0.001(4)
C29A 0.036(4) 0.044(6) 0.052(6) -0.014(4) -0.008(3) 0.002(4)
O2 0.052(2) 0.043(2) 0.045(2) 0.0040(17) 0.0010(18) 0.0033(17)
N25B 0.034(4) 0.037(5) 0.035(3) -0.003(3) 0.006(3) 0.001(4)
C26B 0.052(4) 0.036(4) 0.053(4) -0.001(3) 0.005(3) -0.009(3)
N27B 0.065(4) 0.048(3) 0.055(3) 0.006(3) 0.005(3) -0.006(3)
C28B 0.044(4) 0.059(5) 0.050(4) -0.002(4) 0.006(3) 0.002(4)
C29B 0.031(3) 0.044(7) 0.049(6) -0.012(5) 0.003(4) -0.001(5)
C31 0.0353(11) 0.0217(10) 0.0188(10) -0.0023(8) 0.0078(8) -0.0013(8)
C32 0.0310(11) 0.0288(11) 0.0154(9) -0.0021(8) 0.0054(8) 0.0034(9)
C33 0.0280(10) 0.0300(11) 0.0188(10) -0.0036(8) 0.0065(8) -0.0021(9)
C34 0.0333(11) 0.0315(12) 0.0216(11) -0.0013(9) 0.0012(9) 0.0038(9)
N35A 0.028(4) 0.028(5) 0.021(4) -0.004(4) 0.006(3) 0.009(3)
C36A 0.026(3) 0.052(4) 0.035(3) -0.013(3) 0.007(2) -0.011(3)
N37A 0.033(2) 0.045(3) 0.035(3) -0.010(2) 0.0129(19) -0.004(2)
C38A 0.035(5) 0.033(5) 0.019(3) -0.002(3) 0.004(3) 0.000(3)
C39A 0.035(7) 0.021(4) 0.047(6) -0.005(4) 0.017(4) -0.006(4)
N35B 0.023(3) 0.026(4) 0.024(4) 0.004(3) -0.003(3) 0.001(3)
C36B 0.026(3) 0.039(3) 0.042(3) -0.011(3) 0.007(2) -0.007(3)
N37B 0.038(3) 0.035(3) 0.043(3) -0.012(2) 0.013(2) -0.001(2)
C38B 0.033(4) 0.040(7) 0.043(7) -0.017(6) 0.006(4) 0.008(4)
C39B 0.024(4) 0.037(5) 0.029(5) -0.015(3) 0.001(3) -0.003(4)
C41 0.0222(10) 0.0264(11) 0.0229(10) -0.0008(8) 0.0056(8) -0.0043(8)
C42 0.0221(10) 0.0226(10) 0.0247(10) 0.0016(8) 0.0004(8) -0.0041(8)
C43 0.0237(10) 0.0200(10) 0.0269(11) -0.0022(8) 0.0010(8) -0.0006(8)
C44 0.0266(11) 0.0259(11) 0.0284(11) 0.0034(9) 0.0009(8) -0.0024(8)
N45 0.0290(9) 0.0213(9) 0.0226(9) 0.0027(7) 0.0039(7) -0.0017(7)
C46 0.0353(12) 0.0247(11) 0.0278(11) -0.0035(9) 0.0077(9) -0.0007(9)
N47 0.0360(10) 0.0251(10) 0.0353(10) -0.0013(8) 0.0039(8) -0.0053(8)
C48 0.0277(11) 0.0283(11) 0.0359(12) 0.0060(10) 0.0076(9) 0.0010(9)
C49 0.0339(11) 0.0232(11) 0.0284(11) 0.0018(9) 0.0083(9) 0.0043(9)
C51 0.0348(11) 0.0192(10) 0.0276(11) -0.0064(9) 0.0056(9) 0.0043(9)
C52 0.0438(13) 0.0193(10) 0.0236(11) -0.0008(8) 0.0084(9) 0.0094(9)
C53 0.0397(12) 0.0191(10) 0.0292(11) 0.0024(9) 0.0153(9) 0.0037(9)
C54 0.0606(16) 0.0248(11) 0.0257(11) -0.0016(9) 0.0082(11) 0.0125(11)
C61 0.0414(14) 0.0524(15) 0.0250(12) -0.0038(11) 0.0071(10) 0.0143(11)
N55 0.0402(10) 0.0240(9) 0.0185(8) 0.0008(7) 0.0071(7) 0.0029(8)
N57 0.0393(11) 0.0246(9) 0.0248(9) 0.0002(7) 0.0070(8) 0.0008(8)
C58 0.0316(11) 0.0366(13) 0.0229(11) 0.0005(9) 0.0051(9) 0.0017(9)
C56 0.0370(12) 0.0265(11) 0.0206(10) 0.0006(9) 0.0076(9) -0.0012(9)
C59 0.0401(13) 0.0360(13) 0.0230(11) -0.0015(9) 0.0044(9) -0.0107(10)

loop_
_atom_type_symbol
_atom_type_description
_atom_type_scat_dispersion_real
_atom_type_scat_dispersion_imag
_atom_type_scat_source
C C 0.0033 0.0016 'International Tables Vol C Tables 4.2.6.8 and 6.1.1.4'
H H 0.0000 0.0000 'International Tables Vol C Tables 4.2.6.8 and 6.1.1.4'
Cl Cl 0.1484 0.1585 'International Tables Vol C Tables 4.2.6.8 and 6.1.1.4'
N N 0.0061 0.0033 'International Tables Vol C Tables 4.2.6.8 and 6.1.1.4'
O O 0.0106 0.0060 'International Tables Vol C Tables 4.2.6.8 and 6.1.1.4'

loop_
_geom_angle_atom_site_label_1
_geom_angle_atom_site_label_2
_geom_angle_atom_site_label_3
_geom_angle
H1 O1 H2 105.7
C2 C1 C16 111.16(16)
C2 C1 H1A 109.4
C16 C1 H1A 109.4
C2 C1 H1B 109.4
C16 C1 H1B 109.4
H1A C1 H1B 108.0
C23 C2 C3 119.31(19)
C23 C2 C1 119.98(19)
C3 C2 C1 120.62(19)
C3 O3 H3 113.4
O3 C3 C4 121.19(19)
O3 C3 C2 118.08(18)
C4 C3 C2 120.7(2)
C21 C4 C3 117.75(19)
C21 C4 C5 120.46(19)
C3 C4 C5 121.8(2)
C4 C5 C6 118.14(17)
C4 C5 H5A 107.8
C6 C5 H5A 107.8
C4 C5 H5B 107.8
C6 C5 H5B 107.8
H5A C5 H5B 107.1
C33 C6 C7 118.90(18)
C33 C6 C5 120.70(18)
C7 C6 C5 120.14(18)
O7 C7 C6 120.39(18)
O7 C7 C8 119.75(18)
C6 C7 C8 119.79(18)
C31 C8 C7 118.91(18)
C31 C8 C9 120.08(18)
C7 C8 C9 120.99(18)
C8 C9 C10 113.98(16)
C8 C9 H9A 108.8
C10 C9 H9A 108.8
C8 C9 H9B 108.8
C10 C9 H9B 108.8
H9A C9 H9B 107.7
C43 C10 C11 118.73(18)
C43 C10 C9 120.58(18)
C11 C10 C9 120.69(17)
C11 O11 H11 107.4
O11 C11 C12 118.33(17)
O11 C11 C10 120.98(17)
C12 C11 C10 120.66(18)
C41 C12 C11 118.62(18)
C41 C12 C13 120.96(18)
C11 C12 C13 120.33(17)
C14 C13 C12 110.49(16)
C14 C13 H13A 109.6
C12 C13 H13A 109.6
C14 C13 H13B 109.6
C12 C13 H13B 109.6
H13A C13 H13B 108.1
C53 C14 C15 118.13(19)
C53 C14 C13 120.57(18)
C15 C14 C13 121.14(18)
C15 O15 H15 105.2
O15 C15 C16 120.64(18)
O15 C15 C14 118.26(18)
C16 C15 C14 121.09(18)
C51 C16 C15 118.97(18)
C51 C16 C1 119.58(19)
C15 C16 C1 121.41(18)
C22 C21 C4 122.5(2)
C22 C21 H21 118.7
C4 C21 H21 118.7
C23 C22 C21 118.0(2)
C23 C22 C24 120.4(2)
C21 C22 C24 121.5(2)
C2 C23 C22 121.7(2)
C2 C23 H23 119.1
C22 C23 H23 119.1
N25A C24 C22 112.9(5)
C22 C24 N25B 111.5(5)
N25A C24 H24A 109.0
C22 C24 H24A 109.0
N25B C24 H24A 100.9
N25A C24 H24B 109.0
C22 C24 H24B 109.0
N25B C24 H24B 118.0
H24A C24 H24B 107.8
N25A C24 H24C 96.5
C22 C24 H24C 116.6
N25B C24 H24C 105.4
H24A C24 H24C 112.2
N25A C24 H24D 116.8
C22 C24 H24D 110.6
N25B C24 H24D 109.6
H24B C24 H24D 97.2
H24C C24 H24D 102.5
C24 N25A C26A 129.3(10)
C24 N25A C29A 125.0(9)
C26A N25A C29A 105.6(9)
N27A C26A N25A 112.8(7)
N27A C26A H26A 123.6
N25A C26A H26A 123.6
C26A N27A C28A 104.5(6)
C29A C28A N27A 110.6(8)
C29A C28A H28A 124.7
N27A C28A H28A 124.7
C28A C29A N25A 106.5(9)
C28A C29A H29A 126.8
N25A C29A H29A 126.8
H4 O2 H5 100(3)
C26B N25B C29B 106.2(8)
C26B N25B C24 126.5(9)
C29B N25B C24 126.8(8)
N27B C26B N25B 113.0(8)
N27B C26B H26B 123.5
N25B C26B H26B 123.5
C26B N27B C28B 103.8(6)
C26B N27B H4 158(2)
C28B N27B H4 95(2)
C29B C28B N27B 111.7(8)
C29B C28B H28B 124.2
N27B C28B H28B 124.2
C28B C29B N25B 105.2(8)
C28B C29B H29B 127.4
N25B C29B H29B 127.4
C8 C31 C32 122.21(19)
C8 C31 H31 118.9
C32 C31 H31 118.9
C31 C32 C33 118.21(18)
C31 C32 C34 120.43(19)
C33 C32 C34 121.21(19)
C32 C33 C6 121.94(19)
C32 C33 H33 119.0
C6 C33 H33 119.0
N35B C34 C32 114.6(8)
C32 C34 N35A 109.5(7)
N35B C34 H34A 101.2
C32 C34 H34A 109.8
N35A C34 H34A 109.8
N35B C34 H34B 112.8
C32 C34 H34B 109.8
N35A C34 H34B 109.8
H34A C34 H34B 108.2
N35B C34 H34C 103.4
C32 C34 H34C 113.2
N35A C34 H34C 112.1
H34B C34 H34C 102.3
N35B C34 H34D 105.2
C32 C34 H34D 110.1
N35A C34 H34D 101.6
H34A C34 H34D 115.8
H34C C34 H34D 109.8
C36A N35A C39A 108.2(13)
C36A N35A C34 125.9(13)
C39A N35A C34 125.7(12)
N37A C36A N35A 110.4(9)
N37A C36A H36A 124.8
N35A C36A H36A 124.8
C36A N37A C38A 105.7(9)
C39A C38A N37A 109.5(13)
C39A C38A H38A 125.3
N37A C38A H38A 125.3
C39A C38A H38B 113.6
N37A C38A H38B 134.0
C38A C39A N35A 106.2(14)
C38A C39A H39A 126.9
N35A C39A H39A 126.9
C36B N35B C39B 104.5(14)
C36B N35B C34 126.7(13)
C39B N35B C34 128.6(12)
N37B C36B N35B 114.5(9)
N37B C36B H36B 122.7
N35B C36B H36B 122.7
C36B N37B C38B 102.7(9)
C39B C38B N37B 112.6(15)
C39B C38B H38B 122.4
N37B C38B H38B 120.1
C38B C39B N35B 105.6(15)
C38B C39B H39B 127.2
N35B C39B H39B 127.2
C12 C41 C42 121.61(18)
C12 C41 H41 119.2
C42 C41 H41 119.2
C43 C42 C41 118.65(18)
C43 C42 C44 120.89(18)
C41 C42 C44 120.46(18)
C42 C43 C10 121.63(18)
C42 C43 H43 119.2
C10 C43 H43 119.2
N45 C44 C42 112.66(16)
N45 C44 H44A 109.1
C42 C44 H44A 109.1
N45 C44 H44B 109.1
C42 C44 H44B 109.1
H44A C44 H44B 107.8
C46 N45 C49 106.79(17)
C46 N45 C44 126.51(17)
C49 N45 C44 126.68(17)
N47 C46 N45 112.26(19)
N47 C46 H46 123.9
N45 C46 H46 123.9
C46 N47 C48 104.58(17)
C49 C48 N47 110.37(19)
C49 C48 H48 124.8
N47 C48 H48 124.8
C48 C49 N45 106.00(18)
C48 C49 H49 127.0
N45 C49 H49 127.0
C52 C51 C16 121.1(2)
C52 C51 H51 119.5
C16 C51 H51 119.5
C53 C52 C51 118.93(19)
C53 C52 C54 120.3(2)
C51 C52 C54 120.7(2)
C52 C53 C14 121.78(19)
C52 C53 H53 119.1
C14 C53 H53 119.1
N55 C54 C52 112.28(17)
N55 C54 H54A 109.1
C52 C54 H54A 109.1
N55 C54 H54B 109.1
C52 C54 H54B 109.1
H54A C54 H54B 107.9
Cl1 C61 Cl3 111.87(14)
Cl1 C61 Cl2 110.49(13)
Cl3 C61 Cl2 108.42(13)
Cl1 C61 H61 108.7
Cl3 C61 H61 108.7
Cl2 C61 H61 108.7
C56 N55 C59 108.39(18)
C56 N55 C54 124.16(19)
C59 N55 C54 127.45(19)
C56 N57 C58 108.88(18)
C56 N57 H57 122.1
C58 N57 H57 129.0
C59 C58 N57 106.98(19)
C59 C58 H58 126.5
N57 C58 H58 126.5
N57 C56 N55 108.60(19)
N57 C56 H56 125.7
N55 C56 H56 125.7
C58 C59 N55 107.14(19)
C58 C59 H59 126.4
N55 C59 H59 126.4

loop_
_geom_bond_atom_site_label_1
_geom_bond_atom_site_label_2
_geom_bond_distance
Cl1 C61 1.766(2)
O1 H1 0.8885
O1 H2 0.926(17)
C1 C2 1.535(3)
C1 C16 1.539(3)
C1 H1A 0.9900
C1 H1B 0.9900
Cl2 C61 1.797(3)
C2 C23 1.401(3)
C2 C3 1.424(3)
Cl3 C61 1.779(3)
O3 C3 1.373(3)
O3 H3 0.8711
C3 C4 1.423(3)
C4 C21 1.417(3)
C4 C5 1.541(3)
C5 C6 1.548(3)
C5 H5A 0.9900
C5 H5B 0.9900
C6 C33 1.412(3)
C6 C7 1.429(3)
O7 C7 1.355(2)
C7 C8 1.434(3)
C8 C31 1.406(3)
C8 C9 1.535(3)
C9 C10 1.537(3)
C9 H9A 0.9900
C9 H9B 0.9900
C10 C43 1.407(3)
C10 C11 1.422(3)
O11 C11 1.376(2)
O11 H11 0.8710
C11 C12 1.419(3)
C12 C41 1.410(3)
C12 C13 1.535(3)
C13 C14 1.533(3)
C13 H13A 0.9900
C13 H13B 0.9900
C14 C53 1.410(3)
C14 C15 1.419(3)
O15 C15 1.394(2)
O15 H15 0.8652
C15 C16 1.415(3)
C16 C51 1.408(3)
C21 C22 1.412(3)
C21 H21 0.9500
C22 C23 1.410(3)
C22 C24 1.527(3)
C23 H23 0.9500
C24 N25A 1.335(12)
C24 N25B 1.651(10)
C24 H24A 0.9900
C24 H24B 0.9900
C24 H24C 1.0214
C24 H24D 1.0363
N25A C26A 1.369(11)
N25A C29A 1.396(12)
C26A N27A 1.345(8)
C26A H26A 0.9500
N27A C28A 1.381(9)
C28A C29A 1.379(11)
C28A H28A 0.9500
C29A H29A 0.9500
O2 H4 0.964(19)
O2 H5 0.96(2)
N25B C26B 1.369(11)
N25B C29B 1.405(12)
C26B N27B 1.338(9)
C26B H26B 0.9500
N27B C28B 1.390(9)
C28B C29B 1.375(10)
C28B H28B 0.9500
C29B H29B 0.9500
C31 C32 1.407(3)
C31 H31 0.9500
C32 C33 1.412(3)
C32 C34 1.531(3)
C33 H33 0.9500
C34 N35B 1.444(18)
C34 N35A 1.558(16)
C34 H34A 0.9900
C34 H34B 0.9900
C34 H34C 0.9176
C34 H34D 1.0269
N35A C36A 1.364(13)
N35A C39A 1.369(14)
C36A N37A 1.332(7)
C36A H36A 0.9500
N37A C38A 1.399(13)
C38A C39A 1.364(14)
C38A H38A 0.9500
C38A H38B 0.7901
C39A H39A 0.9500
N35B C36B 1.358(13)
N35B C39B 1.407(13)
C36B N37B 1.337(8)
C36B H36B 0.9500
N37B C38B 1.369(14)
C38B C39B 1.360(14)
C38B H38B 0.8239
C39B H39B 0.9500
C41 C42 1.410(3)
C41 H41 0.9500
C42 C43 1.406(3)
C42 C44 1.526(3)
C43 H43 0.9500
C44 N45 1.490(3)
C44 H44A 0.9900
C44 H44B 0.9900
N45 C46 1.364(3)
N45 C49 1.385(3)
C46 N47 1.335(3)
C46 H46 0.9500
N47 C48 1.392(3)
C48 C49 1.374(3)
C48 H48 0.9500
C49 H49 0.9500
C51 C52 1.408(3)
C51 H51 0.9500
C52 C53 1.406(3)
C52 C54 1.532(3)
C53 H53 0.9500
C54 N55 1.493(3)
C54 H54A 0.9900
C54 H54B 0.9900
C61 H61 1.0000
N55 C56 1.350(3)
N55 C59 1.386(3)
N57 C56 1.340(3)
N57 C58 1.385(3)
N57 H57 1.0145
C58 C59 1.371(3)
C58 H58 0.9500
C56 H56 0.9500
C59 H59 0.9500

loop_
_geom_hbond_atom_site_label_D
_geom_hbond_atom_site_label_H
_geom_hbond_atom_site_label_A
_geom_hbond_distance_DH
_geom_hbond_distance_HA
_geom_hbond_distance_DA
_geom_hbond_angle_DHA
_geom_hbond_site_symmetry_A
O1 H1 N37A 0.89 1.82 2.671(6) 159.8 .
O1 H1 N37B 0.89 2.34 3.222(6) 172.9 .
O1 H2 O2 0.926(17) 1.88(3) 2.679(5) 142(3) 1_554
O1 H2 N27B 0.926(17) 2.46(2) 3.292(7) 150(3) 1_554
O2 H4 N27A 0.964(19) 1.81(2) 2.774(6) 178(5) .
O2 H5 O11 0.96(2) 1.93(2) 2.883(4) 169(6) 1_656
N57 H57 N47 1.01 1.88 2.872(2) 166.5 3_556
O15 H15 O3 0.87 1.85 2.708(2) 169.0 .
O11 H11 O7 0.87 1.70 2.563(2) 172.0 .
O3 H3 O7 0.87 1.62 2.492(2) 173.9 .

loop_
_geom_torsion_atom_site_label_1
_geom_torsion_atom_site_label_2
_geom_torsion_atom_site_label_3
_geom_torsion_atom_site_label_4
_geom_torsion
C16 C1 C2 C23 -101.1(2)
C16 C1 C2 C3 75.4(2)
C23 C2 C3 O3 -177.53(18)
C1 C2 C3 O3 6.0(3)
C23 C2 C3 C4 0.6(3)
C1 C2 C3 C4 -175.85(18)
O3 C3 C4 C21 176.63(18)
C2 C3 C4 C21 -1.5(3)
O3 C3 C4 C5 -1.4(3)
C2 C3 C4 C5 -179.50(18)
C21 C4 C5 C6 100.2(2)
C3 C4 C5 C6 -81.9(3)
C4 C5 C6 C33 -102.6(2)
C4 C5 C6 C7 83.4(2)
C33 C6 C7 O7 -174.49(17)
C5 C6 C7 O7 -0.3(3)
C33 C6 C7 C8 2.5(3)
C5 C6 C7 C8 176.66(17)
O7 C7 C8 C31 175.29(16)
C6 C7 C8 C31 -1.7(3)
O7 C7 C8 C9 -3.1(3)
C6 C7 C8 C9 179.90(17)
C31 C8 C9 C10 102.3(2)
C7 C8 C9 C10 -79.4(2)
C8 C9 C10 C43 -91.1(2)
C8 C9 C10 C11 89.1(2)
C43 C10 C11 O11 -174.65(17)
C9 C10 C11 O11 5.1(3)
C43 C10 C11 C12 3.4(3)
C9 C10 C11 C12 -176.83(18)
O11 C11 C12 C41 175.29(17)
C10 C11 C12 C41 -2.8(3)
O11 C11 C12 C13 -8.2(3)
C10 C11 C12 C13 173.72(17)
C41 C12 C13 C14 86.1(2)
C11 C12 C13 C14 -90.4(2)
C12 C13 C14 C53 -74.4(2)
C12 C13 C14 C15 100.9(2)
C53 C14 C15 O15 -176.94(17)
C13 C14 C15 O15 7.7(3)
C53 C14 C15 C16 1.4(3)
C13 C14 C15 C16 -173.98(18)
O15 C15 C16 C51 178.76(17)
C14 C15 C16 C51 0.5(3)
O15 C15 C16 C1 -3.7(3)
C14 C15 C16 C1 177.99(18)
C2 C1 C16 C51 78.6(2)
C2 C1 C16 C15 -98.9(2)
C3 C4 C21 C22 1.7(3)
C5 C4 C21 C22 179.7(2)
C4 C21 C22 C23 -1.0(3)
C4 C21 C22 C24 177.0(2)
C3 C2 C23 C22 0.1(3)
C1 C2 C23 C22 176.6(2)
C21 C22 C23 C2 0.1(3)
C24 C22 C23 C2 -178.0(2)
C23 C22 C24 N25A 69.7(6)
C21 C22 C24 N25A -108.3(6)
C23 C22 C24 N25B 80.5(5)
C21 C22 C24 N25B -97.5(5)
C22 C24 N25A C26A 17.0(14)
N25B C24 N25A C26A -67(5)
C22 C24 N25A C29A -167.8(11)
N25B C24 N25A C29A 108(6)
C24 N25A C26A N27A 174.5(11)
C29A N25A C26A N27A -1.4(12)
N25A C26A N27A C28A 0.9(9)
C26A N27A C28A C29A 0.0(12)
N27A C28A C29A N25A -0.9(15)
C24 N25A C29A C28A -174.8(12)
C26A N25A C29A C28A 1.3(15)
N25A C24 N25B C26B 128(6)
C22 C24 N25B C26B 27.7(12)
N25A C24 N25B C29B -61(5)
C22 C24 N25B C29B -161.0(11)
C29B N25B C26B N27B 1.2(11)
C24 N25B C26B N27B 174.0(9)
N25B C26B N27B C28B 0.6(9)
C26B N27B C28B C29B -2.3(10)
N27B C28B C29B N25B 3.1(13)
C26B N25B C29B C28B -2.5(13)
C24 N25B C29B C28B -175.3(10)
C7 C8 C31 C32 -0.1(3)
C9 C8 C31 C32 178.26(17)
C8 C31 C32 C33 1.1(3)
C8 C31 C32 C34 -174.49(17)
C31 C32 C33 C6 -0.3(3)
C34 C32 C33 C6 175.29(17)
C7 C6 C33 C32 -1.5(3)
C5 C6 C33 C32 -175.62(18)
C31 C32 C34 N35B 80.5(7)
C33 C32 C34 N35B -95.0(7)
C31 C32 C34 N35A 88.1(7)
C33 C32 C34 N35A -87.4(6)
N35B C34 N35A C36A -139(9)
C32 C34 N35A C36A 93.3(14)
N35B C34 N35A C39A 46(8)
C32 C34 N35A C39A -81.5(16)
C39A N35A C36A N37A -1.5(14)
C34 N35A C36A N37A -177.1(12)
N35A C36A N37A C38A 1.1(12)
C36A N37A C38A C39A -0.3(18)
N37A C38A C39A N35A -1(2)
C36A N35A C39A C38A 1(2)
C34 N35A C39A C38A 176.8(16)
C32 C34 N35B C36B 117.8(15)
N35A C34 N35B C36B 63(8)
C32 C34 N35B C39B -56.7(18)
N35A C34 N35B C39B -112(9)
C39B N35B C36B N37B -0.5(15)
C34 N35B C36B N37B -176.0(12)
N35B C36B N37B C38B 0.1(13)
C36B N37B C38B C39B 0.3(19)
N37B C38B C39B N35B -1(2)
C36B N35B C39B C38B 1(2)
C34 N35B C39B C38B 176.1(17)
C11 C12 C41 C42 0.0(3)
C13 C12 C41 C42 -176.45(18)
C12 C41 C42 C43 2.0(3)
C12 C41 C42 C44 -178.23(17)
C41 C42 C43 C10 -1.4(3)
C44 C42 C43 C10 178.85(17)
C11 C10 C43 C42 -1.2(3)
C9 C10 C43 C42 178.97(18)
C43 C42 C44 N45 -107.0(2)
C41 C42 C44 N45 73.3(2)
C42 C44 N45 C46 100.7(2)
C42 C44 N45 C49 -77.5(2)
C49 N45 C46 N47 -0.6(2)
C44 N45 C46 N47 -179.08(18)
N45 C46 N47 C48 0.6(2)
C46 N47 C48 C49 -0.3(2)
N47 C48 C49 N45 -0.1(2)
C46 N45 C49 C48 0.4(2)
C44 N45 C49 C48 178.85(18)
C15 C16 C51 C52 -1.3(3)
C1 C16 C51 C52 -178.84(18)
C16 C51 C52 C53 0.2(3)
C16 C51 C52 C54 177.62(18)
C51 C52 C53 C14 1.8(3)
C54 C52 C53 C14 -175.67(18)
C15 C14 C53 C52 -2.5(3)
C13 C14 C53 C52 172.85(18)
C53 C52 C54 N55 75.3(3)
C51 C52 C54 N55 -102.1(2)
C52 C54 N55 C56 -87.4(3)
C52 C54 N55 C59 92.7(3)
C56 N57 C58 C59 0.1(2)
C58 N57 C56 N55 -0.4(2)
C59 N55 C56 N57 0.6(2)
C54 N55 C56 N57 -179.26(17)
N57 C58 C59 N55 0.3(2)
C56 N55 C59 C58 -0.6(2)
C54 N55 C59 C58 179.30(18)
